data_2240422
loop_
_publ_author_name
'Joo, Hea-Chung'
'Park, Ki-Min'
'Lee, Uk'

_publ_section_title
;
 Crystal structure of heptaguanidinium nonahydrogen
 bis[\a-hexamolybdoplatinate(IV)] heptahydrate
;
_journal_issue 3
_journal_name_full 'Acta Crystallographica Section E'
_journal_page_first 268
_journal_page_last 271
_journal_paper_doi 10.1107/S2056989015002601
_journal_volume 71
_journal_year 2015
_chemical_formula_iupac '(C H6 N3)7 H9 [Pt Mo6 O24]2, 7H2 O'
_chemical_formula_moiety '7(C H6 N3 +), H9 Pt2 Mo12 O48 7-, 7(H2 O)'
_chemical_formula_structural '(H9 Pt2 Mo12 O48), 7(H2 O), 7(C H6 N3+)'
_chemical_formula_sum 'C7 H65 Mo12 N21 O55 Pt2'
_chemical_formula_weight 2865.26
_chemical_name_systematic
;Heptaguanidinium nonahydrogen
bis[\a-hexamolybdoplatinate(IV)] heptahydrate
;
_space_group_IT_number 15
_symmetry_cell_setting monoclinic
_symmetry_space_group_name_Hall '-C 2yc'
_symmetry_space_group_name_H-M 'C 1 2/c 1'
_atom_sites_solution_hydrogens difmap
_atom_sites_solution_primary direct
_atom_sites_solution_secondary difmap
_cell_angle_alpha 90.00
_cell_angle_beta 119.451(14)
_cell_angle_gamma 90.00
_cell_formula_units_Z 4
_cell_length_a 31.413(10)
_cell_length_b 10.073(3)
_cell_length_c 23.677(7)
_cell_measurement_reflns_used 9569
_cell_measurement_temperature 173(2)
_cell_measurement_theta_max 28.24
_cell_measurement_theta_min 2.21
_cell_volume 6524(4)
_computing_cell_refinement '<i>SAINT</i> (Bruker, 2009)'
_computing_data_collection '<i>APEX2</i> (Bruker, 2009)'
_computing_data_reduction <i>SAINT</i>
_computing_molecular_graphics
;ORTEP-3 for Windows (Farrugia, 2012), PLATON (Spek, 2009) and
 DIAMOND (Brandenburg,1998)
;
_computing_publication_material <i>SHELXL97</i>
_computing_structure_refinement '<i>SHELXL97</i> (Sheldrick, 2008)'
_computing_structure_solution '<i>SHELXS97</i> (Sheldrick, 2008)'
_diffrn_ambient_temperature 173(2)
_diffrn_detector_area_resol_mean 10.0
_diffrn_measured_fraction_theta_full 0.999
_diffrn_measured_fraction_theta_max 0.999
_diffrn_measurement_device_type 'Bruker SMART APEXII CCD'
_diffrn_measurement_method '\f and \w scans'
_diffrn_radiation_monochromator 'graphite multilayer'
_diffrn_radiation_source 'Rotating Anode'
_diffrn_radiation_type MoK\a
_diffrn_radiation_wavelength 0.71073
_diffrn_reflns_av_R_equivalents 0.0328
_diffrn_reflns_av_sigmaI/netI 0.0239
_diffrn_reflns_limit_h_max 36
_diffrn_reflns_limit_h_min -40
_diffrn_reflns_limit_k_max 12
_diffrn_reflns_limit_k_min -12
_diffrn_reflns_limit_l_max 30
_diffrn_reflns_limit_l_min -30
_diffrn_reflns_number 56606
_diffrn_reflns_theta_full 27.00
_diffrn_reflns_theta_max 27.00
_diffrn_reflns_theta_min 1.49
_exptl_absorpt_coefficient_mu 6.617
_exptl_absorpt_correction_T_max 0.7290
_exptl_absorpt_correction_T_min 0.2407
_exptl_absorpt_correction_type multi-scan
_exptl_absorpt_process_details ' (SADABS; Sheldrick, 2008)'
_exptl_crystal_colour yellow
_exptl_crystal_density_diffrn 2.917
_exptl_crystal_density_method 'not measured'
_exptl_crystal_description block
_exptl_crystal_F_000 5416
_exptl_crystal_size_max 0.30
_exptl_crystal_size_mid 0.12
_exptl_crystal_size_min 0.05
_refine_diff_density_max 2.500
_refine_diff_density_min -1.304
_refine_ls_extinction_method none
_refine_ls_goodness_of_fit_ref 1.025
_refine_ls_hydrogen_treatment mixed
_refine_ls_matrix_type full
_refine_ls_number_parameters 505
_refine_ls_number_reflns 7107
_refine_ls_number_restraints 22
_refine_ls_restrained_S_all 1.026
_refine_ls_R_factor_all 0.0366
_refine_ls_R_factor_gt 0.0278
_refine_ls_shift/su_max 0.002
_refine_ls_shift/su_mean 0.000
_refine_ls_structure_factor_coef Fsqd
_refine_ls_weighting_details 'calc w=1/[\s^2^(Fo^2^)+(0.0337P)^2^+47.9084P] where P=(Fo^2^+2Fc^2^)/3'
_refine_ls_weighting_scheme calc
_refine_ls_wR_factor_gt 0.0661
_refine_ls_wR_factor_ref 0.0725
_reflns_number_gt 6050
_reflns_number_total 7107
_reflns_threshold_expression I>2\s(I)
_cod_data_source_file pk2544sup1.cf
_cod_data_source_block I
_cod_original_cell_volume 6524(3)
_cod_original_sg_symbol_H-M 'C2/c  '
_cod_database_code 2240422
_cod_database_fobs_code 2240422

loop_
_symmetry_equiv_pos_as_xyz
'x, y, z'
'-x, y, -z+1/2'
'x+1/2, y+1/2, z'
'-x+1/2, y+1/2, -z+1/2'
'-x, -y, -z'
'x, -y, z-1/2'
'-x+1/2, -y+1/2, -z'
'x+1/2, -y+1/2, z-1/2'

loop_
_atom_site_type_symbol
_atom_site_label
_atom_site_fract_x
_atom_site_fract_y
_atom_site_fract_z
_atom_site_U_iso_or_equiv
_atom_site_adp_type
_atom_site_calc_flag
_atom_site_refinement_flags
_atom_site_occupancy
_atom_site_symmetry_multiplicity
Pt Pt1 0.652431(6) 0.176198(17) 0.467608(8) 0.01525(6) Uani d . 1 2
Mo Mo1 0.743430(14) -0.00319(4) 0.57409(2) 0.02093(10) Uani d . 1 2
Mo Mo2 0.682566(15) 0.17866(4) 0.624195(19) 0.02035(10) Uani d . 1 2
Mo Mo3 0.583929(15) 0.34871(4) 0.51759(2) 0.02171(10) Uani d . 1 2
Mo Mo4 0.552026(14) 0.34729(4) 0.359683(19) 0.01849(9) Uani d . 1 2
Mo Mo5 0.618484(14) 0.17217(4) 0.311229(19) 0.01901(10) Uani d . 1 2
Mo Mo6 0.712270(14) -0.01255(4) 0.42001(2) 0.02259(10) Uani d . 1 2
O O1C 0.66821(11) 0.0483(3) 0.53959(14) 0.0194(7) Uani d . 1 2
O O2C 0.66214(11) 0.3107(3) 0.53597(15) 0.0187(7) Uani d D 1 2
H H2 0.6862(17) 0.378(5) 0.544(3) 0.050(18) Uiso d D 1 2
O O3C 0.58105(11) 0.1962(3) 0.44249(15) 0.0178(7) Uani d D 1 2
H H3 0.568(2) 0.109(3) 0.439(3) 0.07(2) Uiso d D 1 2
O O4C 0.63463(11) 0.3099(3) 0.39634(15) 0.0184(7) Uani d D 1 2
H H4 0.656(3) 0.379(6) 0.398(4) 0.10(3) Uiso d D 1 2
O O5C 0.64084(11) 0.0488(3) 0.39683(14) 0.0191(7) Uani d . 1 2
O O6C 0.72274(11) 0.1511(3) 0.49205(15) 0.0190(7) Uani d . 1 2
H H6 0.7500 0.2500 0.5000 0.06(3) Uiso d S 1 2
O O7B 0.74507(12) 0.1539(3) 0.62431(16) 0.0229(7) Uani d . 1 2
O O8B 0.61194(12) 0.2010(3) 0.57683(16) 0.0243(7) Uani d . 1 2
O O9B 0.57705(11) 0.4420(3) 0.44128(15) 0.0226(7) Uani d . 1 2
O O10B 0.55913(11) 0.1971(3) 0.31241(15) 0.0212(7) Uani d . 1 2
O O11B 0.69300(12) 0.1458(3) 0.35603(16) 0.0235(7) Uani d D 1 2
H H11 0.713(3) 0.222(7) 0.362(5) 0.15(4) Uiso d D 1 2
O O12B 0.71759(12) -0.1040(3) 0.49309(17) 0.0262(8) Uani d . 1 2
O O13T 0.80360(12) 0.0093(3) 0.59080(17) 0.0285(8) Uani d . 1 2
O O14T 0.74286(12) -0.1258(3) 0.62346(17) 0.0305(8) Uani d . 1 2
O O15T 0.68520(13) 0.0508(4) 0.67282(16) 0.0299(8) Uani d . 1 2
O O16T 0.69977(13) 0.3193(3) 0.67096(17) 0.0312(8) Uani d . 1 2
O O17T 0.52417(13) 0.3226(4) 0.49587(19) 0.0371(9) Uani d . 1 2
O O18T 0.60285(14) 0.4814(4) 0.56903(17) 0.0370(9) Uani d . 1 2
O O19T 0.49288(12) 0.3228(3) 0.34110(17) 0.0275(8) Uani d . 1 2
O O20T 0.55233(12) 0.4783(3) 0.31420(16) 0.0283(8) Uani d . 1 2
O O21T 0.62270(13) 0.3112(4) 0.27214(17) 0.0292(8) Uani d . 1 2
O O22T 0.60336(13) 0.0433(4) 0.25787(17) 0.0315(8) Uani d . 1 2
O O23T 0.69102(12) -0.1349(3) 0.36251(18) 0.0304(8) Uani d . 1 2
O O24T 0.77302(12) 0.0093(3) 0.44119(17) 0.0290(8) Uani d . 1 2
C C1 0.5886(2) -0.1669(7) 0.5871(3) 0.0536(18) Uani d . 1 2
N N1 0.6167(2) -0.1725(5) 0.5534(3) 0.0611(18) Uani d . 1 2
H H1A 0.6273 -0.2493 0.5476 0.073 Uiso calc R 1 2
H H1B 0.6230 -0.0991 0.5388 0.073 Uiso calc R 1 2
N N2 0.57817(17) -0.2673(5) 0.6092(2) 0.0446(13) Uani d . 1 2
H H2A 0.5879 -0.3464 0.6046 0.053 Uiso calc R 1 2
H H2B 0.5611 -0.2586 0.6293 0.053 Uiso calc R 1 2
N N3 0.5678(3) -0.0394(7) 0.5888(4) 0.106(3) Uani d . 1 2
H H3A 0.5480 -0.0333 0.6052 0.127 Uiso calc R 1 2
H H3B 0.5748 0.0317 0.5735 0.127 Uiso calc R 1 2
C C2 0.69992(17) 0.6537(5) 0.7035(2) 0.0252(11) Uani d . 1 2
N N4 0.7180(2) 0.6254(5) 0.6658(3) 0.0482(14) Uani d . 1 2
H H4A 0.7210 0.5420 0.6571 0.058 Uiso calc R 1 2
H H4B 0.7273 0.6896 0.6490 0.058 Uiso calc R 1 2
N N5 0.68617(16) 0.5573(4) 0.7284(2) 0.0310(10) Uani d . 1 2
H H5A 0.6892 0.4741 0.7196 0.037 Uiso calc R 1 2
H H5B 0.6739 0.5760 0.7538 0.037 Uiso calc R 1 2
N N6 0.69567(17) 0.7785(5) 0.7166(2) 0.0355(11) Uani d . 1 2
H H6A 0.7050 0.8426 0.6999 0.043 Uiso calc R 1 2
H H6B 0.6835 0.7976 0.7420 0.043 Uiso calc R 1 2
C C3 0.4036(2) 0.6616(5) 0.2726(3) 0.0290(11) Uani d . 1 2
N N7 0.43204(15) 0.5625(4) 0.3073(2) 0.0324(10) Uani d . 1 2
H H7A 0.4546 0.5757 0.3479 0.039 Uiso calc R 1 2
H H7B 0.4284 0.4834 0.2898 0.039 Uiso calc R 1 2
N N8 0.36976(18) 0.6419(5) 0.2123(2) 0.0444(13) Uani d . 1 2
H H8A 0.3507 0.7078 0.1894 0.053 Uiso calc R 1 2
H H8B 0.3661 0.5628 0.1947 0.053 Uiso calc R 1 2
N N9 0.4097(3) 0.7778(5) 0.2998(3) 0.075(2) Uani d . 1 2
H H9A 0.3910 0.8448 0.2775 0.090 Uiso calc R 1 2
H H9B 0.4326 0.7894 0.3403 0.090 Uiso calc R 1 2
C C4 0.5228(3) 0.8412(9) 0.2828(4) 0.028(2) Uani d PD 0.50 2
N N10 0.5000 0.7313(6) 0.2500 0.0368(16) Uani d SD 1 2
H H10A 0.4775(14) 0.686(4) 0.2159(13) 0.044 Uiso d D 1 2
N N11 0.5000 0.9567(6) 0.2500 0.0471(19) Uani d SD 1 2
H H11A 0.5223(16) 1.002(4) 0.2844(14) 0.057 Uiso d D 1 2
N N12 0.5653(4) 0.8331(14) 0.3368(6) 0.039(3) Uani d PD 0.50 2
H H12A 0.579(3) 0.753(5) 0.343(6) 0.046 Uiso d PD 0.50 2
H H12B 0.584(3) 0.905(6) 0.355(6) 0.046 Uiso d PD 0.50 2
O O1W 0.51593(15) 0.6741(4) 0.42228(19) 0.0400(10) Uani d D 1 2
H H1AW 0.5475(12) 0.638(6) 0.446(3) 0.060 Uiso d D 1 2
H H1BW 0.507(2) 0.678(6) 0.456(2) 0.060 Uiso d D 1 2
O O2W 0.52988(18) -0.0205(5) 0.4254(3) 0.0609(13) Uani d D 1 2
H H2AW 0.508(3) -0.006(8) 0.3811(14) 0.091 Uiso d D 1 2
H H2BW 0.553(2) -0.091(6) 0.435(4) 0.091 Uiso d D 1 2
O O3W 0.6421(2) -0.3187(6) 0.4650(3) 0.0764(17) Uani d D 1 2
H H3AW 0.6747(13) -0.346(9) 0.487(4) 0.115 Uiso d D 1 2
H H3BW 0.632(4) -0.398(6) 0.441(4) 0.115 Uiso d D 1 2
O O4W 0.5802(4) 0.8321(11) 0.3704(5) 0.036(2) Uani d PD 0.50 2
H H4AW 0.599(4) 0.911(8) 0.381(6) 0.055 Uiso d PD 0.50 2
H H4BW 0.602(4) 0.770(10) 0.402(5) 0.055 Uiso d PD 0.50 2

loop_
_atom_site_aniso_label
_atom_site_aniso_U_11
_atom_site_aniso_U_22
_atom_site_aniso_U_33
_atom_site_aniso_U_12
_atom_site_aniso_U_13
_atom_site_aniso_U_23
Pt1 0.01074(9) 0.01946(10) 0.01597(9) -0.00051(6) 0.00690(7) -0.00191(7)
Mo1 0.01368(19) 0.0186(2) 0.0308(2) 0.00080(15) 0.01116(17) 0.00340(17)
Mo2 0.0199(2) 0.0212(2) 0.0193(2) -0.00066(16) 0.00908(17) 0.00091(16)
Mo3 0.0190(2) 0.0282(2) 0.0213(2) 0.00438(17) 0.01255(17) -0.00020(17)
Mo4 0.01413(19) 0.0230(2) 0.01809(19) 0.00203(15) 0.00773(16) 0.00188(16)
Mo5 0.0170(2) 0.0242(2) 0.01814(19) -0.00386(16) 0.01039(17) -0.00427(16)
Mo6 0.01442(19) 0.0212(2) 0.0358(2) -0.00414(16) 0.01523(18) -0.01035(18)
O1C 0.0188(16) 0.0194(17) 0.0189(15) 0.0004(13) 0.0083(13) -0.0001(13)
O2C 0.0175(16) 0.0200(17) 0.0203(16) -0.0025(13) 0.0107(14) -0.0044(13)
O3C 0.0110(15) 0.0224(17) 0.0212(16) 0.0003(13) 0.0089(13) -0.0007(13)
O4C 0.0157(16) 0.0218(17) 0.0194(16) -0.0030(13) 0.0099(13) -0.0016(13)
O5C 0.0160(15) 0.0227(17) 0.0195(15) -0.0018(13) 0.0093(13) -0.0053(13)
O6C 0.0086(14) 0.0223(17) 0.0225(16) 0.0019(12) 0.0049(13) -0.0056(13)
O7B 0.0182(16) 0.0249(18) 0.0228(17) -0.0009(14) 0.0077(14) 0.0004(14)
O8B 0.0213(17) 0.0329(19) 0.0235(17) -0.0006(15) 0.0149(15) 0.0021(15)
O9B 0.0224(17) 0.0214(17) 0.0241(16) 0.0033(14) 0.0116(14) 0.0006(14)
O10B 0.0144(15) 0.0283(18) 0.0201(16) -0.0035(13) 0.0079(13) -0.0024(14)
O11B 0.0180(16) 0.0287(18) 0.0271(17) -0.0031(14) 0.0135(15) -0.0036(15)
O12B 0.0200(17) 0.0226(18) 0.041(2) -0.0029(14) 0.0185(16) -0.0060(15)
O13T 0.0204(17) 0.0244(18) 0.038(2) -0.0017(14) 0.0124(16) 0.0006(15)
O14T 0.0245(18) 0.0262(19) 0.038(2) 0.0018(15) 0.0131(16) 0.0075(16)
O15T 0.0318(19) 0.032(2) 0.0264(18) 0.0031(16) 0.0144(16) 0.0078(16)
O16T 0.030(2) 0.029(2) 0.0307(19) 0.0001(15) 0.0115(17) -0.0062(15)
O17T 0.0255(19) 0.057(3) 0.037(2) 0.0066(17) 0.0210(18) 0.0066(18)
O18T 0.048(2) 0.036(2) 0.0266(19) 0.0097(18) 0.0184(18) -0.0030(17)
O19T 0.0159(16) 0.033(2) 0.0313(19) 0.0022(14) 0.0099(15) 0.0011(15)
O20T 0.0261(18) 0.031(2) 0.0254(17) 0.0023(15) 0.0112(15) 0.0051(15)
O21T 0.0292(19) 0.038(2) 0.0257(18) -0.0018(16) 0.0173(16) 0.0027(15)
O22T 0.0311(19) 0.038(2) 0.0292(18) -0.0069(17) 0.0176(16) -0.0152(16)
O23T 0.0255(18) 0.0244(18) 0.044(2) -0.0039(15) 0.0197(17) -0.0126(17)
O24T 0.0257(18) 0.0280(19) 0.040(2) 0.0018(15) 0.0208(17) -0.0045(16)
C1 0.035(3) 0.063(5) 0.052(4) -0.005(3) 0.013(3) -0.013(3)
N1 0.035(3) 0.035(3) 0.100(5) -0.006(2) 0.024(3) 0.000(3)
N2 0.035(3) 0.049(3) 0.057(3) -0.003(2) 0.029(3) 0.012(3)
N3 0.134(7) 0.078(5) 0.185(9) -0.068(5) 0.140(7) -0.066(5)
C2 0.019(2) 0.030(3) 0.021(2) -0.002(2) 0.006(2) 0.000(2)
N4 0.075(4) 0.040(3) 0.063(3) -0.011(3) 0.059(3) -0.005(3)
N5 0.038(3) 0.029(2) 0.035(2) -0.002(2) 0.026(2) -0.003(2)
N6 0.038(3) 0.032(3) 0.038(3) 0.000(2) 0.021(2) 0.003(2)
C3 0.034(3) 0.030(3) 0.028(3) 0.004(2) 0.019(2) 0.005(2)
N7 0.031(2) 0.032(2) 0.026(2) 0.003(2) 0.0069(19) 0.0025(19)
N8 0.038(3) 0.044(3) 0.036(3) 0.005(2) 0.006(2) 0.010(2)
N9 0.154(7) 0.029(3) 0.045(3) 0.016(4) 0.050(4) 0.004(3)
C4 0.022(5) 0.039(6) 0.031(6) -0.007(4) 0.019(5) -0.002(5)
N10 0.033(4) 0.022(3) 0.045(4) 0.000 0.012(3) 0.000
N11 0.042(4) 0.019(3) 0.083(6) 0.000 0.033(4) 0.000
N12 0.035(8) 0.030(6) 0.043(7) 0.007(5) 0.013(6) 0.011(7)
O1W 0.039(2) 0.055(3) 0.031(2) 0.0063(19) 0.0207(19) 0.0038(18)
O2W 0.051(3) 0.037(3) 0.091(4) 0.000(2) 0.032(3) 0.006(3)
O3W 0.069(4) 0.072(4) 0.097(5) 0.027(3) 0.048(4) 0.009(3)
O4W 0.025(6) 0.034(6) 0.050(7) -0.010(4) 0.018(5) 0.001(6)

loop_
_atom_type_symbol
_atom_type_description
_atom_type_scat_dispersion_real
_atom_type_scat_dispersion_imag
_atom_type_scat_source
C C 0.0033 0.0016 'International Tables Vol C Tables 4.2.6.8 and 6.1.1.4'
H H 0.0000 0.0000 'International Tables Vol C Tables 4.2.6.8 and 6.1.1.4'
N N 0.0061 0.0033 'International Tables Vol C Tables 4.2.6.8 and 6.1.1.4'
O O 0.0106 0.0060 'International Tables Vol C Tables 4.2.6.8 and 6.1.1.4'
Mo Mo -1.6832 0.6857 'International Tables Vol C Tables 4.2.6.8 and 6.1.1.4'
Pt Pt -1.7033 8.3905 'International Tables Vol C Tables 4.2.6.8 and 6.1.1.4'

loop_
_geom_angle_atom_site_label_1
_geom_angle_atom_site_label_2
_geom_angle_atom_site_label_3
_geom_angle_site_symmetry_1
_geom_angle_site_symmetry_3
_geom_angle
_geom_angle_publ_flag
Mo1 O1C Mo2 . . 95.79(12) y
Mo2 O2C Mo3 . . 93.64(11) y
Mo4 O3C Mo3 . . 93.75(12) y
Mo5 O4C Mo4 . . 92.64(11) y
Mo6 O5C Mo5 . . 102.87(13) y
Mo6 O6C Mo1 . . 91.14(12) y
Mo1 O7B Mo2 . . 111.71(15) y
Mo3 O8B Mo2 . . 119.36(16) y
Mo4 O9B Mo3 . . 119.39(17) y
Mo5 O10B Mo4 . . 120.02(16) y
Mo5 O11B Mo6 . . 108.97(15) y
Mo6 O12B Mo1 . . 116.75(17) y
O1C Pt1 O5C . . 99.68(14) ?
O1C Pt1 O6C . . 84.05(13) ?
O5C Pt1 O6C . . 83.21(12) ?
O1C Pt1 O4C . . 177.35(12) ?
O5C Pt1 O4C . . 82.27(13) ?
O6C Pt1 O4C . . 97.99(13) ?
O1C Pt1 O2C . . 82.64(13) ?
O5C Pt1 O2C . . 177.41(13) ?
O6C Pt1 O2C . . 98.20(13) ?
O4C Pt1 O2C . . 95.37(13) ?
O1C Pt1 O3C . . 95.12(13) ?
O5C Pt1 O3C . . 95.66(12) ?
O6C Pt1 O3C . . 178.46(12) ?
O4C Pt1 O3C . . 82.87(13) ?
O2C Pt1 O3C . . 82.96(13) ?
O14T Mo1 O13T . . 105.87(16) ?
O14T Mo1 O12B . . 99.01(16) ?
O13T Mo1 O12B . . 98.14(15) ?
O14T Mo1 O7B . . 100.03(16) ?
O13T Mo1 O7B . . 95.86(15) ?
O12B Mo1 O7B . . 152.25(14) ?
O14T Mo1 O1C . . 93.17(14) ?
O13T Mo1 O1C . . 160.02(14) ?
O12B Mo1 O1C . . 84.50(12) ?
O7B Mo1 O1C . . 74.48(12) ?
O14T Mo1 O6C . . 165.12(14) ?
O13T Mo1 O6C . . 88.14(14) ?
O12B Mo1 O6C . . 73.55(13) ?
O7B Mo1 O6C . . 83.11(12) ?
O1C Mo1 O6C . . 73.54(11) ?
O15T Mo2 O16T . . 107.06(18) ?
O15T Mo2 O8B . . 98.04(15) ?
O16T Mo2 O8B . . 100.65(16) ?
O15T Mo2 O7B . . 100.70(15) ?
O16T Mo2 O7B . . 96.07(16) ?
O8B Mo2 O7B . . 149.93(14) ?
O15T Mo2 O1C . . 94.74(15) ?
O16T Mo2 O1C . . 156.95(15) ?
O8B Mo2 O1C . . 83.19(13) ?
O7B Mo2 O1C . . 72.05(12) ?
O15T Mo2 O2C . . 163.07(14) ?
O16T Mo2 O2C . . 88.12(15) ?
O8B Mo2 O2C . . 71.19(12) ?
O7B Mo2 O2C . . 84.67(12) ?
O1C Mo2 O2C . . 71.47(12) ?
O17T Mo3 O18T . . 106.36(19) ?
O17T Mo3 O8B . . 98.10(16) ?
O18T Mo3 O8B . . 102.14(16) ?
O17T Mo3 O9B . . 100.99(16) ?
O18T Mo3 O9B . . 97.16(16) ?
O8B Mo3 O9B . . 147.71(13) ?
O17T Mo3 O2C . . 160.66(16) ?
O18T Mo3 O2C . . 91.76(16) ?
O8B Mo3 O2C . . 70.90(12) ?
O9B Mo3 O2C . . 82.96(12) ?
O17T Mo3 O3C . . 92.54(15) ?
O18T Mo3 O3C . . 159.28(16) ?
O8B Mo3 O3C . . 83.03(13) ?
O9B Mo3 O3C . . 70.38(13) ?
O2C Mo3 O3C . . 70.78(11) ?
O19T Mo4 O20T . . 107.04(16) ?
O19T Mo4 O9B . . 100.65(15) ?
O20T Mo4 O9B . . 97.05(15) ?
O19T Mo4 O10B . . 99.01(15) ?
O20T Mo4 O10B . . 101.47(15) ?
O9B Mo4 O10B . . 147.60(13) ?
O19T Mo4 O3C . . 92.83(14) ?
O20T Mo4 O3C . . 158.72(14) ?
O9B Mo4 O3C . . 71.24(13) ?
O10B Mo4 O3C . . 82.34(13) ?
O19T Mo4 O4C . . 161.33(14) ?
O20T Mo4 O4C . . 90.53(14) ?
O9B Mo4 O4C . . 82.92(12) ?
O10B Mo4 O4C . . 70.65(12) ?
O3C Mo4 O4C . . 70.80(11) ?
O22T Mo5 O21T . . 106.73(18) ?
O22T Mo5 O10B . . 101.18(15) ?
O21T Mo5 O10B . . 103.69(15) ?
O22T Mo5 O11B . . 96.63(15) ?
O21T Mo5 O11B . . 90.77(15) ?
O10B Mo5 O11B . . 152.59(14) ?
O22T Mo5 O5C . . 95.73(15) ?
O21T Mo5 O5C . . 152.95(14) ?
O10B Mo5 O5C . . 86.07(13) ?
O11B Mo5 O5C . . 71.47(12) ?
O22T Mo5 O4C . . 166.58(15) ?
O21T Mo5 O4C . . 86.44(14) ?
O10B Mo5 O4C . . 72.56(12) ?
O11B Mo5 O4C . . 85.46(12) ?
O5C Mo5 O4C . . 72.30(12) ?
O23T Mo6 O24T . . 105.40(16) ?
O23T Mo6 O12B . . 101.61(17) ?
O24T Mo6 O12B . . 101.99(16) ?
O23T Mo6 O11B . . 96.50(16) ?
O24T Mo6 O11B . . 89.87(15) ?
O12B Mo6 O11B . . 154.72(14) ?
O23T Mo6 O5C . . 93.14(14) ?
O24T Mo6 O5C . . 155.73(14) ?
O12B Mo6 O5C . . 89.14(13) ?
O11B Mo6 O5C . . 72.28(12) ?
O23T Mo6 O6C . . 166.99(14) ?
O24T Mo6 O6C . . 87.60(14) ?
O12B Mo6 O6C . . 75.67(13) ?
O11B Mo6 O6C . . 82.71(13) ?
O5C Mo6 O6C . . 74.21(11) ?
Pt1 O1C Mo1 . . 104.21(13) ?
Pt1 O1C Mo2 . . 103.95(14) ?
Pt1 O2C Mo2 . . 101.92(13) ?
Pt1 O2C Mo3 . . 103.51(13) ?
Pt1 O2C H2 . . 116(4) ?
Mo2 O2C H2 . . 113(4) ?
Mo3 O2C H2 . . 125(4) ?
Pt1 O3C Mo4 . . 103.59(13) ?
Pt1 O3C Mo3 . . 102.74(13) ?
Pt1 O3C H3 . . 108(4) ?
Mo4 O3C H3 . . 124(4) ?
Mo3 O3C H3 . . 122(4) ?
Pt1 O4C Mo5 . . 100.53(13) ?
Pt1 O4C Mo4 . . 102.74(13) ?
Pt1 O4C H4 . . 124(5) ?
Mo5 O4C H4 . . 109(5) ?
Mo4 O4C H4 . . 122(5) ?
Pt1 O5C Mo6 . . 103.69(13) ?
Pt1 O5C Mo5 . . 104.87(14) ?
Pt1 O6C Mo6 . . 98.17(12) ?
Pt1 O6C Mo1 . . 98.14(13) ?
Pt1 O6C O6C . 7_656 120.8(2) ?
Mo6 O6C O6C . 7_656 121.27(19) ?
Mo1 O6C O6C . 7_656 120.85(19) ?
Pt1 O6C H6 . . 120.8(2) ?
Mo6 O6C H6 . . 121.27(19) ?
Mo1 O6C H6 . . 120.85(19) ?
O6C O6C H6 7_656 . 0.00(18) ?
Mo5 O11B H11 . . 118(7) ?
Mo6 O11B H11 . . 125(7) ?
N2 C1 N1 . . 123.5(6) ?
N2 C1 N3 . . 119.2(7) ?
N1 C1 N3 . . 117.0(6) ?
C1 N1 H1A . . 120.0 ?
C1 N1 H1B . . 120.0 ?
H1A N1 H1B . . 120.0 ?
C1 N2 H2A . . 120.0 ?
C1 N2 H2B . . 120.0 ?
H2A N2 H2B . . 120.0 ?
C1 N3 H3A . . 120.0 ?
C1 N3 H3B . . 120.0 ?
H3A N3 H3B . . 120.0 ?
N4 C2 N5 . . 119.7(5) ?
N4 C2 N6 . . 120.0(5) ?
N5 C2 N6 . . 120.3(5) ?
C2 N4 H4A . . 120.0 ?
C2 N4 H4B . . 120.0 ?
H4A N4 H4B . . 120.0 ?
C2 N5 H5A . . 120.0 ?
C2 N5 H5B . . 120.0 ?
H5A N5 H5B . . 120.0 ?
C2 N6 H6A . . 120.0 ?
C2 N6 H6B . . 120.0 ?
H6A N6 H6B . . 120.0 ?
N9 C3 N8 . . 121.1(5) ?
N9 C3 N7 . . 118.8(5) ?
N8 C3 N7 . . 120.1(5) ?
C3 N7 H7A . . 120.0 ?
C3 N7 H7B . . 120.0 ?
H7A N7 H7B . . 120.0 ?
C3 N8 H8A . . 120.0 ?
C3 N8 H8B . . 120.0 ?
H8A N8 H8B . . 120.0 ?
C3 N9 H9A . . 120.0 ?
C3 N9 H9B . . 120.0 ?
H9A N9 H9B . . 120.0 ?
N12 C4 N10 . . 120.6(9) ?
N12 C4 N11 . . 126.3(9) ?
N10 C4 N11 . . 112.7(7) ?
C4 N10 H10A . . 155(2) ?
C4 N12 H12A . . 113(7) ?
C4 N12 H12B . . 122(8) ?
H12A N12 H4AW . . 106(10) ?
H12B N12 H4AW . . 20(10) ?
H1AW O1W H1BW . . 100(6) ?
H2AW O2W H2BW . . 116(8) ?
H3AW O3W H3BW . . 92(8) ?
H4AW O4W H4BW . . 103(10) ?

loop_
_geom_bond_atom_site_label_1
_geom_bond_atom_site_label_2
_geom_bond_site_symmetry_2
_geom_bond_distance
_geom_bond_publ_flag
Pt1 O1C . 1.995(3) y
Pt1 O2C . 2.015(3) y
Pt1 O3C . 2.027(3) y
Pt1 O4C . 2.011(3) y
Pt1 O5C . 1.997(3) y
Pt1 O6C . 2.005(3) y
Mo1 O1C . 2.150(3) y
Mo1 O6C . 2.317(3) y
Mo2 O1C . 2.248(3) y
Mo2 O2C . 2.286(3) y
Mo3 O2C . 2.307(3) y
Mo3 O3C . 2.318(3) y
Mo4 O3C . 2.287(3) y
Mo4 O4C . 2.327(3) y
Mo5 O4C . 2.289(3) y
Mo5 O5C . 2.178(3) y
Mo6 O5C . 2.123(3) y
Mo6 O6C . 2.277(3) y
Mo1 O7B . 1.965(3) y
Mo1 O12B . 1.959(3) y
Mo2 O7B . 1.978(3) y
Mo2 O8B . 1.945(3) y
Mo3 O8B . 1.934(3) y
Mo3 O9B . 1.952(3) y
Mo4 O9B . 1.941(3) y
Mo4 O10B . 1.959(3) y
Mo5 O10B . 1.895(3) y
Mo5 O11B . 2.058(3) y
Mo6 O11B . 2.075(4) y
Mo6 O12B . 1.894(4) y
Mo1 O14T . 1.706(3) ?
Mo1 O13T . 1.735(3) ?
Mo2 O15T . 1.702(3) ?
Mo2 O16T . 1.713(3) ?
Mo3 O17T . 1.705(4) ?
Mo3 O18T . 1.706(4) ?
Mo4 O19T . 1.704(3) ?
Mo4 O20T . 1.706(3) ?
Mo5 O22T . 1.708(3) ?
Mo5 O21T . 1.719(3) ?
Mo6 O23T . 1.710(3) ?
Mo6 O24T . 1.732(3) ?
O2C H2 . 0.96(2) ?
O3C H3 . 0.96(2) ?
O4C H4 . 0.95(2) ?
O6C O6C 7_656 2.532(6) ?
O6C H6 . 1.266(3) ?
O11B H11 . 0.95(2) ?
C1 N2 . 1.254(8) ?
C1 N1 . 1.451(10) ?
C1 N3 . 1.451(10) ?
N1 H1A . 0.8800 ?
N1 H1B . 0.8800 ?
N2 H2A . 0.8800 ?
N2 H2B . 0.8800 ?
N3 H3A . 0.8800 ?
N3 H3B . 0.8800 ?
C2 N4 . 1.304(7) ?
C2 N5 . 1.314(6) ?
C2 N6 . 1.317(7) ?
N4 H4A . 0.8800 ?
N4 H4B . 0.8800 ?
N5 H5A . 0.8800 ?
N5 H5B . 0.8800 ?
N6 H6A . 0.8800 ?
N6 H6B . 0.8800 ?
C3 N9 . 1.303(7) ?
C3 N8 . 1.310(7) ?
C3 N7 . 1.322(6) ?
N7 H7A . 0.8800 ?
N7 H7B . 0.8800 ?
N8 H8A . 0.8800 ?
N8 H8B . 0.8800 ?
N9 H9A . 0.8800 ?
N9 H9B . 0.8800 ?
C4 N12 . 1.320(12) ?
C4 N10 . 1.340(10) ?
C4 N11 . 1.387(10) ?
N10 H10A . 0.893(17) ?
N11 H11A . 0.898(18) ?
N12 H12A . 0.90(2) ?
N12 H12B . 0.90(2) ?
O1W H1AW . 0.94(2) ?
O1W H1BW . 0.95(2) ?
O2W H2AW . 0.94(2) ?
O2W H2BW . 0.95(2) ?
O3W H3AW . 0.93(2) ?
O3W H3BW . 0.94(2) ?
O4W H4AW . 0.95(2) ?
O4W H4BW . 0.95(2) ?

loop_
_geom_hbond_atom_site_label_D
_geom_hbond_atom_site_label_H
_geom_hbond_atom_site_label_A
_geom_hbond_site_symmetry_A
_geom_hbond_distance_DH
_geom_hbond_distance_HA
_geom_hbond_distance_DA
_geom_hbond_angle_DHA
_geom_hbond_publ_flag
O2C H2 O24T 7_656 0.96(2) 1.61(2) 2.578(5) 179(6) y
O3C H3 O2W . 0.96(2) 1.69(3) 2.622(6) 164(7) y
O4C H4 O13T 7_656 0.95(2) 1.63(2) 2.568(5) 173(9) y
O6C H6 O6C 7_656 1.266 1.266 2.532(6) 180.0 y
O11B H11 O7B 7_656 0.95(2) 1.74(2) 2.679(5) 173(10) y
N1 H1B O1C . 0.88 2.05 2.864(6) 153.7 y
N1 H1A O3W . 0.88 2.33 2.973(9) 130.1 y
N2 H2A O18T 1_545 0.88 2.08 2.940(7) 165.3 y
N2 H2B O19T 5_656 0.88 2.22 3.043(6) 154.7 y
N3 H3B O8B . 0.88 2.04 2.874(7) 156.6 y
N3 H3A O2W 5_656 0.88 2.25 2.979(9) 140.0 y
N4 H4B O14T 1_565 0.88 2.09 2.944(6) 164.3 y
N4 H4A O24T 7_656 0.88 2.48 3.006(6) 118.9 y
N5 H5A O16T . 0.88 2.06 2.890(6) 156.8 y
N5 H5B O21T 6_566 0.88 2.18 2.973(5) 149.4 y
N6 H6A O15T 1_565 0.88 2.19 2.894(6) 136.4 y
N6 H6B O21T 6_566 0.88 2.59 3.281(6) 136.4 y
N7 H7B O19T . 0.88 2.40 2.936(5) 119.3 y
N7 H7A O1W . 0.88 2.11 2.927(6) 153.7 y
N8 H8B O13T 8_455 0.88 2.39 3.006(6) 127.8 y
N8 H8A O23T 2_665 0.88 2.04 2.918(6) 177.7 y
N9 H9A O22T 2_665 0.88 2.21 2.938(7) 140.0 y
O1W H1AW O9B . 0.94(2) 2.20(5) 2.916(5) 132(5) y
O1W H1BW O17T 5_666 0.95(2) 1.85(3) 2.783(5) 166(6) y
O2W H2BW O4W 1_545 0.95(2) 2.24(7) 2.902(12) 126(6) y
O3W H3BW O9B 1_545 0.94(2) 2.35(8) 3.029(7) 128(8) y
